data_4087149
loop_
_publ_author_name
'Barrett, Brittany J.'
'Iluc, Vlad M.'

_publ_section_title
;
 An Adaptable Chelating Diphosphine Ligand for the Stabilization of
 Palladium and Platinum Carbenes
;
_journal_issue 3
_journal_name_full Organometallics
_journal_page_first 730
_journal_paper_doi 10.1021/acs.organomet.6b00924
_journal_volume 36
_journal_year 2017
_chemical_formula_sum 'C45 H54 P2 Pt'
_chemical_formula_weight 851.91
_chemical_name_systematic
; 
 ? 
;
_space_group_IT_number 14
_symmetry_cell_setting monoclinic
_symmetry_space_group_name_Hall '-P 2ybc'
_symmetry_space_group_name_H-M 'P 1 21/c 1'
_atom_sites_solution_hydrogens geom
_atom_sites_solution_primary direct
_atom_sites_solution_secondary difmap
_audit_creation_method SHELXL-97
_cell_angle_alpha 90.00
_cell_angle_beta 103.3790(10)
_cell_angle_gamma 90.00
_cell_formula_units_Z 4
_cell_length_a 14.9955(10)
_cell_length_b 14.4043(9)
_cell_length_c 18.4309(12)
_cell_measurement_reflns_used 9946
_cell_measurement_temperature 120(2)
_cell_measurement_theta_max 25.22
_cell_measurement_theta_min 2.27
_cell_volume 3873.0(4)
_computing_structure_refinement 'SHELXL-97 (Sheldrick, 1997)'
_computing_structure_solution 'SHELXS-97 (Sheldrick, 1990)'
_diffrn_ambient_temperature 120(2)
_diffrn_measured_fraction_theta_full 1.000
_diffrn_measured_fraction_theta_max 0.991
_diffrn_measurement_device_type 'Bruker APEX-II'
_diffrn_radiation_monochromator graphite
_diffrn_radiation_source 'fine-focus sealed tube'
_diffrn_radiation_type MoK\a
_diffrn_radiation_wavelength 0.71073
_diffrn_reflns_av_R_equivalents 0.0819
_diffrn_reflns_av_sigmaI/netI 0.0441
_diffrn_reflns_limit_h_max 19
_diffrn_reflns_limit_h_min -19
_diffrn_reflns_limit_k_max 19
_diffrn_reflns_limit_k_min -19
_diffrn_reflns_limit_l_max 24
_diffrn_reflns_limit_l_min -24
_diffrn_reflns_number 89959
_diffrn_reflns_theta_full 25.00
_diffrn_reflns_theta_max 28.39
_diffrn_reflns_theta_min 1.40
_exptl_absorpt_coefficient_mu 3.736
_exptl_absorpt_correction_T_max 0.7457
_exptl_absorpt_correction_T_min 0.6704
_exptl_absorpt_correction_type multi-scan
_exptl_absorpt_process_details 'Bruker AXS area detector scaling and absorption correction'
_exptl_crystal_colour red
_exptl_crystal_density_diffrn 1.461
_exptl_crystal_density_method 'not measured'
_exptl_crystal_description block
_exptl_crystal_F_000 1728
_exptl_crystal_size_max 0.12
_exptl_crystal_size_mid 0.10
_exptl_crystal_size_min 0.09
_refine_diff_density_max 1.875
_refine_diff_density_min -1.473
_refine_diff_density_rms 0.122
_refine_ls_extinction_method none
_refine_ls_goodness_of_fit_ref 1.009
_refine_ls_hydrogen_treatment constr
_refine_ls_matrix_type full
_refine_ls_number_parameters 443
_refine_ls_number_reflns 9615
_refine_ls_number_restraints 0
_refine_ls_restrained_S_all 1.009
_refine_ls_R_factor_all 0.0544
_refine_ls_R_factor_gt 0.0315
_refine_ls_shift/su_max 0.001
_refine_ls_shift/su_mean 0.000
_refine_ls_structure_factor_coef Fsqd
_refine_ls_weighting_details 'calc w=1/[\s^2^(Fo^2^)+(0.0217P)^2^+6.3298P] where P=(Fo^2^+2Fc^2^)/3'
_refine_ls_weighting_scheme calc
_refine_ls_wR_factor_gt 0.0573
_refine_ls_wR_factor_ref 0.0634
_reflns_number_gt 7469
_reflns_number_total 9615
_reflns_threshold_expression >2sigma(I)
_cod_data_source_file om6b00924_si_002.cif
_cod_data_source_block bb68a
_cod_original_sg_symbol_H-M P2(1)/c
_cod_database_code 4087149

loop_
_symmetry_equiv_pos_as_xyz
'x, y, z'
'-x, y+1/2, -z+1/2'
'-x, -y, -z'
'x, -y-1/2, z-1/2'

loop_
_atom_site_label
_atom_site_type_symbol
_atom_site_fract_x
_atom_site_fract_y
_atom_site_fract_z
_atom_site_U_iso_or_equiv
_atom_site_adp_type
_atom_site_occupancy
_atom_site_symmetry_multiplicity
_atom_site_calc_flag
_atom_site_refinement_flags
Pt Pt 0.239964(10) 0.512263(8) 0.712032(7) 0.01826(4) Uani 1 1 d .
P1 P 0.36731(6) 0.56179(6) 0.79485(5) 0.01925(19) Uani 1 1 d .
C1 C 0.2590(3) 0.4793(2) 0.91035(18) 0.0234(8) Uani 1 1 d .
P2 P 0.12386(6) 0.60498(6) 0.73176(5) 0.02034(19) Uani 1 1 d .
C2 C 0.1642(3) 0.4709(2) 0.88388(19) 0.0244(8) Uani 1 1 d .
C5 C 0.2699(4) 0.3109(3) 0.9191(2) 0.0424(13) Uani 1 1 d .
H5 H 0.3063 0.2567 0.9313 0.051 Uiso 1 1 calc R
C4 C 0.1775(4) 0.3034(3) 0.8912(2) 0.0421(12) Uani 1 1 d .
H4 H 0.1497 0.2438 0.8834 0.050 Uiso 1 1 calc R
C3 C 0.1250(3) 0.3818(3) 0.8746(2) 0.0331(10) Uani 1 1 d .
H3 H 0.0606 0.3758 0.8563 0.040 Uiso 1 1 calc R
C6 C 0.3108(3) 0.3985(3) 0.9296(2) 0.0321(10) Uani 1 1 d .
H6 H 0.3748 0.4032 0.9502 0.039 Uiso 1 1 calc R
C C 0.2521(2) 0.4177(2) 0.63984(18) 0.0186(7) Uani 1 1 d .
C11 C 0.3023(2) 0.5731(2) 0.92686(19) 0.0216(7) Uani 1 1 d .
C12 C 0.3569(2) 0.6154(2) 0.88361(19) 0.0211(7) Uani 1 1 d .
C13 C 0.3943(3) 0.7028(3) 0.9056(2) 0.0274(8) Uani 1 1 d .
H13 H 0.4320 0.7319 0.8774 0.033 Uiso 1 1 calc R
C14 C 0.3778(3) 0.7480(3) 0.9676(2) 0.0321(9) Uani 1 1 d .
H14 H 0.4042 0.8072 0.9816 0.038 Uiso 1 1 calc R
C15 C 0.3227(3) 0.7062(3) 1.0089(2) 0.0333(10) Uani 1 1 d .
H15 H 0.3101 0.7372 1.0509 0.040 Uiso 1 1 calc R
C16 C 0.2861(3) 0.6199(3) 0.9890(2) 0.0284(8) Uani 1 1 d .
H16 H 0.2491 0.5914 1.0181 0.034 Uiso 1 1 calc R
C21 C 0.1033(2) 0.5539(2) 0.8779(2) 0.0232(8) Uani 1 1 d .
C22 C 0.0850(2) 0.6187(2) 0.8199(2) 0.0221(8) Uani 1 1 d .
C23 C 0.0286(3) 0.6944(3) 0.8268(2) 0.0295(9) Uani 1 1 d .
H23 H 0.0145 0.7382 0.7873 0.035 Uiso 1 1 calc R
C24 C -0.0070(3) 0.7077(3) 0.8882(2) 0.0339(9) Uani 1 1 d .
H24 H -0.0434 0.7608 0.8916 0.041 Uiso 1 1 calc R
C25 C 0.0104(3) 0.6432(3) 0.9452(2) 0.0335(9) Uani 1 1 d .
H25 H -0.0142 0.6512 0.9879 0.040 Uiso 1 1 calc R
C26 C 0.0639(3) 0.5668(3) 0.9394(2) 0.0291(9) Uani 1 1 d .
H26 H 0.0744 0.5216 0.9780 0.035 Uiso 1 1 calc R
C31 C 0.4322(3) 0.6488(2) 0.7528(2) 0.0241(8) Uani 1 1 d .
H31 H 0.4021 0.7101 0.7564 0.029 Uiso 1 1 calc R
C32 C 0.4458(3) 0.4613(2) 0.8251(2) 0.0263(8) Uani 1 1 d .
H32 H 0.4060 0.4109 0.8375 0.032 Uiso 1 1 calc R
C33 C 0.4232(3) 0.6309(3) 0.6695(2) 0.0275(8) Uani 1 1 d .
H33A H 0.3582 0.6291 0.6439 0.041 Uiso 1 1 calc R
H33B H 0.4519 0.5714 0.6629 0.041 Uiso 1 1 calc R
H33C H 0.4537 0.6808 0.6484 0.041 Uiso 1 1 calc R
C34 C 0.5337(3) 0.6612(3) 0.7914(2) 0.0364(10) Uani 1 1 d .
H34A H 0.5683 0.6067 0.7817 0.055 Uiso 1 1 calc R
H34B H 0.5399 0.6680 0.8452 0.055 Uiso 1 1 calc R
H34C H 0.5576 0.7169 0.7718 0.055 Uiso 1 1 calc R
C35 C 0.4856(3) 0.4218(3) 0.7623(2) 0.0306(9) Uani 1 1 d .
H35A H 0.4361 0.4123 0.7178 0.046 Uiso 1 1 calc R
H35B H 0.5156 0.3624 0.7781 0.046 Uiso 1 1 calc R
H35C H 0.5305 0.4655 0.7508 0.046 Uiso 1 1 calc R
C36 C 0.5215(3) 0.4751(3) 0.8959(2) 0.0387(10) Uani 1 1 d .
H36A H 0.5725 0.5096 0.8836 0.058 Uiso 1 1 calc R
H36B H 0.5434 0.4145 0.9167 0.058 Uiso 1 1 calc R
H36C H 0.4971 0.5102 0.9325 0.058 Uiso 1 1 calc R
C41 C 0.1330(3) 0.7282(2) 0.7032(2) 0.0274(8) Uani 1 1 d .
H41 H 0.0704 0.7565 0.6930 0.033 Uiso 1 1 calc R
C42 C 0.0094(3) 0.5679(3) 0.6725(2) 0.0406(11) Uani 1 1 d .
H42 H -0.0380 0.6086 0.6865 0.049 Uiso 1 1 calc R
C43 C 0.1956(3) 0.7834(3) 0.7662(3) 0.0402(11) Uani 1 1 d .
H43A H 0.2573 0.7566 0.7770 0.060 Uiso 1 1 calc R
H43B H 0.1711 0.7806 0.8110 0.060 Uiso 1 1 calc R
H43C H 0.1983 0.8482 0.7507 0.060 Uiso 1 1 calc R
C44 C 0.1689(3) 0.7359(3) 0.6330(3) 0.0489(13) Uani 1 1 d .
H44A H 0.1284 0.7015 0.5925 0.073 Uiso 1 1 calc R
H44B H 0.2308 0.7097 0.6422 0.073 Uiso 1 1 calc R
H44C H 0.1707 0.8013 0.6188 0.073 Uiso 1 1 calc R
C45 C -0.0007(4) 0.5784(5) 0.5907(3) 0.0716(17) Uani 1 1 d .
H45A H 0.0437 0.5382 0.5745 0.107 Uiso 1 1 calc R
H45B H 0.0106 0.6432 0.5792 0.107 Uiso 1 1 calc R
H45C H -0.0629 0.5607 0.5646 0.107 Uiso 1 1 calc R
C46 C -0.0099(3) 0.4682(3) 0.6946(3) 0.0524(13) Uani 1 1 d .
H46A H -0.0684 0.4470 0.6634 0.079 Uiso 1 1 calc R
H46B H -0.0130 0.4670 0.7471 0.079 Uiso 1 1 calc R
H46C H 0.0394 0.4272 0.6874 0.079 Uiso 1 1 calc R
C51 C 0.2441(2) 0.3165(2) 0.65102(19) 0.0208(7) Uani 1 1 d .
C52 C 0.2437(3) 0.2803(2) 0.72147(19) 0.0232(8) Uani 1 1 d .
H52 H 0.2511 0.3211 0.7629 0.028 Uiso 1 1 calc R
C53 C 0.2328(3) 0.1858(2) 0.7318(2) 0.0242(8) Uani 1 1 d .
H53 H 0.2330 0.1633 0.7803 0.029 Uiso 1 1 calc R
C54 C 0.2215(3) 0.1234(2) 0.6728(2) 0.0244(8) Uani 1 1 d .
C55 C 0.2230(3) 0.1583(2) 0.6030(2) 0.0269(8) Uani 1 1 d .
H55 H 0.2165 0.1170 0.5619 0.032 Uiso 1 1 calc R
C56 C 0.2337(3) 0.2525(2) 0.5922(2) 0.0240(8) Uani 1 1 d .
H56 H 0.2340 0.2743 0.5436 0.029 Uiso 1 1 calc R
C57 C 0.2059(3) 0.0215(3) 0.6833(2) 0.0355(9) Uani 1 1 d .
H57A H 0.1509 0.0012 0.6468 0.053 Uiso 1 1 calc R
H57B H 0.1976 0.0108 0.7338 0.053 Uiso 1 1 calc R
H57C H 0.2590 -0.0138 0.6761 0.053 Uiso 1 1 calc R
C61 C 0.2810(2) 0.4443(2) 0.57097(18) 0.0191(7) Uani 1 1 d .
C62 C 0.3582(3) 0.4043(2) 0.55188(19) 0.0216(8) Uani 1 1 d .
H62 H 0.3911 0.3571 0.5829 0.026 Uiso 1 1 calc R
C63 C 0.3875(3) 0.4317(2) 0.48934(19) 0.0237(8) Uani 1 1 d .
H63 H 0.4404 0.4037 0.4788 0.028 Uiso 1 1 calc R
C64 C 0.3410(2) 0.4995(2) 0.44155(19) 0.0236(7) Uani 1 1 d .
C65 C 0.2647(2) 0.5396(2) 0.45966(19) 0.0236(8) Uani 1 1 d .
H65 H 0.2314 0.5859 0.4279 0.028 Uiso 1 1 calc R
C66 C 0.2361(2) 0.5134(2) 0.52326(19) 0.0235(7) Uani 1 1 d .
H66 H 0.1845 0.5435 0.5345 0.028 Uiso 1 1 calc R
C67 C 0.3735(3) 0.5276(3) 0.3734(2) 0.0315(9) Uani 1 1 d .
H67A H 0.3660 0.4754 0.3384 0.047 Uiso 1 1 calc R
H67B H 0.4384 0.5451 0.3879 0.047 Uiso 1 1 calc R
H67C H 0.3374 0.5806 0.3494 0.047 Uiso 1 1 calc R

loop_
_atom_site_aniso_label
_atom_site_aniso_U_11
_atom_site_aniso_U_22
_atom_site_aniso_U_33
_atom_site_aniso_U_23
_atom_site_aniso_U_13
_atom_site_aniso_U_12
Pt 0.02594(7) 0.01555(6) 0.01513(6) -0.00136(5) 0.00850(5) -0.00335(6)
P1 0.0232(5) 0.0186(4) 0.0169(4) -0.0012(3) 0.0065(4) 0.0011(3)
C1 0.035(2) 0.0263(18) 0.0120(16) 0.0038(13) 0.0125(15) 0.0060(16)
P2 0.0210(5) 0.0203(4) 0.0203(5) 0.0007(3) 0.0062(4) -0.0035(4)
C2 0.036(2) 0.0230(19) 0.0183(17) 0.0043(13) 0.0142(16) 0.0001(15)
C5 0.093(4) 0.021(2) 0.025(2) 0.0121(16) 0.037(3) 0.022(2)
C4 0.083(4) 0.022(2) 0.029(2) 0.0022(16) 0.031(3) 0.000(2)
C3 0.055(3) 0.027(2) 0.025(2) -0.0002(15) 0.024(2) -0.0086(18)
C6 0.047(3) 0.034(2) 0.019(2) 0.0098(15) 0.0166(19) 0.0168(19)
C 0.0208(19) 0.0188(16) 0.0170(17) -0.0020(13) 0.0061(14) -0.0043(13)
C11 0.0185(19) 0.0270(18) 0.0176(18) 0.0006(13) 0.0007(15) 0.0072(14)
C12 0.023(2) 0.0230(17) 0.0168(18) -0.0023(13) 0.0037(15) 0.0030(14)
C13 0.023(2) 0.030(2) 0.028(2) -0.0044(15) 0.0043(17) -0.0002(16)
C14 0.032(2) 0.029(2) 0.032(2) -0.0124(16) 0.0011(18) 0.0040(17)
C15 0.028(2) 0.044(2) 0.026(2) -0.0149(17) 0.0034(18) 0.0098(18)
C16 0.028(2) 0.039(2) 0.0184(19) -0.0035(15) 0.0066(16) 0.0045(17)
C21 0.022(2) 0.0226(18) 0.026(2) -0.0005(14) 0.0082(16) -0.0053(14)
C22 0.022(2) 0.0217(18) 0.025(2) -0.0029(14) 0.0098(16) -0.0054(14)
C23 0.031(2) 0.029(2) 0.029(2) 0.0012(15) 0.0087(18) 0.0013(16)
C24 0.032(2) 0.034(2) 0.039(2) -0.0071(17) 0.015(2) 0.0045(17)
C25 0.032(2) 0.040(2) 0.034(2) -0.0061(18) 0.0171(19) -0.0014(18)
C26 0.030(2) 0.036(2) 0.026(2) 0.0021(16) 0.0134(17) -0.0033(17)
C31 0.023(2) 0.0228(18) 0.029(2) 0.0000(14) 0.0113(16) -0.0025(15)
C32 0.033(2) 0.0262(19) 0.0213(19) 0.0016(14) 0.0096(16) 0.0088(15)
C33 0.031(2) 0.0286(19) 0.027(2) 0.0055(15) 0.0152(18) 0.0008(16)
C34 0.030(2) 0.036(2) 0.044(3) -0.0057(18) 0.011(2) -0.0056(18)
C35 0.035(2) 0.030(2) 0.031(2) -0.0002(16) 0.0157(18) 0.0111(17)
C36 0.038(2) 0.050(3) 0.027(2) 0.0031(18) 0.0041(18) 0.018(2)
C41 0.024(2) 0.0246(19) 0.033(2) 0.0107(15) 0.0065(17) 0.0031(15)
C42 0.035(3) 0.056(3) 0.028(2) -0.0016(19) 0.0033(19) -0.019(2)
C43 0.035(3) 0.023(2) 0.060(3) 0.0100(19) 0.003(2) -0.0053(17)
C44 0.061(3) 0.039(2) 0.060(3) 0.029(2) 0.039(3) 0.021(2)
C45 0.059(4) 0.103(5) 0.051(4) -0.017(3) 0.010(3) -0.016(3)
C46 0.047(3) 0.054(3) 0.053(3) -0.007(2) 0.006(2) -0.031(2)
C51 0.0204(19) 0.0229(18) 0.0198(18) -0.0020(13) 0.0066(15) -0.0046(14)
C52 0.029(2) 0.0240(17) 0.0188(19) -0.0024(14) 0.0091(16) 0.0003(16)
C53 0.027(2) 0.0276(19) 0.0203(19) 0.0056(14) 0.0094(16) 0.0007(15)
C54 0.024(2) 0.0181(17) 0.033(2) -0.0001(14) 0.0115(17) -0.0011(14)
C55 0.031(2) 0.0227(18) 0.030(2) -0.0082(15) 0.0131(18) -0.0049(15)
C56 0.032(2) 0.0223(18) 0.0213(19) -0.0021(14) 0.0124(16) -0.0048(15)
C57 0.045(3) 0.0221(19) 0.040(2) 0.0016(17) 0.010(2) -0.0027(18)
C61 0.0239(19) 0.0188(16) 0.0160(17) -0.0051(13) 0.0075(15) -0.0055(14)
C62 0.027(2) 0.0188(17) 0.0192(18) -0.0021(13) 0.0063(15) -0.0016(14)
C63 0.024(2) 0.0274(19) 0.0212(19) -0.0051(14) 0.0096(16) -0.0019(15)
C64 0.0277(19) 0.027(2) 0.0171(16) -0.0022(14) 0.0082(14) -0.0086(15)
C65 0.023(2) 0.0280(18) 0.0196(18) 0.0035(14) 0.0043(15) 0.0001(14)
C66 0.0224(18) 0.0276(18) 0.0210(17) -0.0038(14) 0.0063(14) 0.0003(15)
C67 0.032(2) 0.044(2) 0.0215(19) 0.0027(16) 0.0124(17) -0.0026(18)

loop_
_atom_type_symbol
_atom_type_description
_atom_type_scat_dispersion_real
_atom_type_scat_dispersion_imag
_atom_type_scat_source
C C 0.0033 0.0016 'International Tables Vol C Tables 4.2.6.8 and 6.1.1.4'
P P 0.1023 0.0942 'International Tables Vol C Tables 4.2.6.8 and 6.1.1.4'
Pt Pt -1.7033 8.3905 'International Tables Vol C Tables 4.2.6.8 and 6.1.1.4'
H H 0.0000 0.0000 'International Tables Vol C Tables 4.2.6.8 and 6.1.1.4'

loop_
_geom_angle_atom_site_label_1
_geom_angle_atom_site_label_2
_geom_angle_atom_site_label_3
_geom_angle
C Pt P1 118.98(11)
C Pt P2 135.50(11)
P1 Pt P2 105.23(3)
C12 P1 C31 104.29(16)
C12 P1 C32 103.69(16)
C31 P1 C32 107.00(17)
C12 P1 Pt 119.79(12)
C31 P1 Pt 111.78(12)
C32 P1 Pt 109.35(13)
C2 C1 C6 118.5(4)
C2 C1 C11 120.5(3)
C6 C1 C11 120.6(3)
C22 P2 C41 101.76(16)
C22 P2 C42 96.25(18)
C41 P2 C42 102.82(19)
C22 P2 Pt 127.20(12)
C41 P2 Pt 113.71(13)
C42 P2 Pt 111.52(16)
C1 C2 C3 119.0(3)
C1 C2 C21 120.8(3)
C3 C2 C21 119.4(4)
C4 C5 C6 119.9(4)
C4 C5 H5 120.0
C6 C5 H5 120.0
C5 C4 C3 119.9(4)
C5 C4 H4 120.0
C3 C4 H4 120.0
C4 C3 C2 121.5(4)
C4 C3 H3 119.2
C2 C3 H3 119.2
C5 C6 C1 121.1(4)
C5 C6 H6 119.4
C1 C6 H6 119.4
C51 C C61 115.0(3)
C51 C Pt 124.9(2)
C61 C Pt 119.8(2)
C16 C11 C12 119.3(3)
C16 C11 C1 116.8(3)
C12 C11 C1 123.8(3)
C13 C12 C11 118.2(3)
C13 C12 P1 121.5(3)
C11 C12 P1 120.0(3)
C14 C13 C12 121.7(4)
C14 C13 H13 119.2
C12 C13 H13 119.2
C15 C14 C13 119.5(4)
C15 C14 H14 120.3
C13 C14 H14 120.3
C16 C15 C14 119.9(4)
C16 C15 H15 120.0
C14 C15 H15 120.0
C15 C16 C11 121.4(4)
C15 C16 H16 119.3
C11 C16 H16 119.3
C22 C21 C26 118.9(3)
C22 C21 C2 126.9(3)
C26 C21 C2 114.2(3)
C21 C22 C23 117.7(3)
C21 C22 P2 123.5(3)
C23 C22 P2 118.6(3)
C24 C23 C22 122.7(4)
C24 C23 H23 118.6
C22 C23 H23 118.6
C23 C24 C25 119.5(4)
C23 C24 H24 120.2
C25 C24 H24 120.2
C26 C25 C24 119.2(4)
C26 C25 H25 120.4
C24 C25 H25 120.4
C25 C26 C21 121.9(4)
C25 C26 H26 119.1
C21 C26 H26 119.1
C33 C31 C34 109.4(3)
C33 C31 P1 111.8(2)
C34 C31 P1 116.3(3)
C33 C31 H31 106.2
C34 C31 H31 106.2
P1 C31 H31 106.2
C35 C32 C36 110.6(3)
C35 C32 P1 113.1(2)
C36 C32 P1 116.4(3)
C35 C32 H32 105.2
C36 C32 H32 105.2
P1 C32 H32 105.2
C31 C33 H33A 109.5
C31 C33 H33B 109.5
H33A C33 H33B 109.5
C31 C33 H33C 109.5
H33A C33 H33C 109.5
H33B C33 H33C 109.5
C31 C34 H34A 109.5
C31 C34 H34B 109.5
H34A C34 H34B 109.5
C31 C34 H34C 109.5
H34A C34 H34C 109.5
H34B C34 H34C 109.5
C32 C35 H35A 109.5
C32 C35 H35B 109.5
H35A C35 H35B 109.5
C32 C35 H35C 109.5
H35A C35 H35C 109.5
H35B C35 H35C 109.5
C32 C36 H36A 109.5
C32 C36 H36B 109.5
H36A C36 H36B 109.5
C32 C36 H36C 109.5
H36A C36 H36C 109.5
H36B C36 H36C 109.5
C44 C41 C43 109.4(4)
C44 C41 P2 111.9(3)
C43 C41 P2 110.5(3)
C44 C41 H41 108.3
C43 C41 H41 108.3
P2 C41 H41 108.3
C45 C42 C46 112.4(4)
C45 C42 P2 115.1(3)
C46 C42 P2 108.2(3)
C45 C42 H42 106.9
C46 C42 H42 106.9
P2 C42 H42 106.9
C41 C43 H43A 109.5
C41 C43 H43B 109.5
H43A C43 H43B 109.5
C41 C43 H43C 109.5
H43A C43 H43C 109.5
H43B C43 H43C 109.5
C41 C44 H44A 109.5
C41 C44 H44B 109.5
H44A C44 H44B 109.5
C41 C44 H44C 109.5
H44A C44 H44C 109.5
H44B C44 H44C 109.5
C42 C45 H45A 109.5
C42 C45 H45B 109.5
H45A C45 H45B 109.5
C42 C45 H45C 109.5
H45A C45 H45C 109.5
H45B C45 H45C 109.5
C42 C46 H46A 109.5
C42 C46 H46B 109.5
H46A C46 H46B 109.5
C42 C46 H46C 109.5
H46A C46 H46C 109.5
H46B C46 H46C 109.5
C52 C51 C56 116.6(3)
C52 C51 C 120.9(3)
C56 C51 C 122.5(3)
C53 C52 C51 121.2(3)
C53 C52 H52 119.4
C51 C52 H52 119.4
C52 C53 C54 121.6(3)
C52 C53 H53 119.2
C54 C53 H53 119.2
C55 C54 C53 117.7(3)
C55 C54 C57 120.6(3)
C53 C54 C57 121.6(3)
C56 C55 C54 121.1(3)
C56 C55 H55 119.4
C54 C55 H55 119.4
C55 C56 C51 121.8(3)
C55 C56 H56 119.1
C51 C56 H56 119.1
C54 C57 H57A 109.5
C54 C57 H57B 109.5
H57A C57 H57B 109.5
C54 C57 H57C 109.5
H57A C57 H57C 109.5
H57B C57 H57C 109.5
C66 C61 C62 116.1(3)
C66 C61 C 121.9(3)
C62 C61 C 121.9(3)
C63 C62 C61 122.0(3)
C63 C62 H62 119.0
C61 C62 H62 119.0
C62 C63 C64 121.3(3)
C62 C63 H63 119.3
C64 C63 H63 119.3
C65 C64 C63 117.4(3)
C65 C64 C67 122.2(3)
C63 C64 C67 120.4(3)
C64 C65 C66 121.4(3)
C64 C65 H65 119.3
C66 C65 H65 119.3
C65 C66 C61 121.8(3)
C65 C66 H66 119.1
C61 C66 H66 119.1
C64 C67 H67A 109.5
C64 C67 H67B 109.5
H67A C67 H67B 109.5
C64 C67 H67C 109.5
H67A C67 H67C 109.5
H67B C67 H67C 109.5

loop_
_geom_bond_atom_site_label_1
_geom_bond_atom_site_label_2
_geom_bond_distance
Pt C 1.942(3)
Pt P1 2.2665(9)
Pt P2 2.2891(10)
P1 C12 1.848(3)
P1 C31 1.863(4)
P1 C32 1.868(4)
C1 C2 1.397(5)
C1 C6 1.400(5)
C1 C11 1.499(5)
P2 C22 1.859(4)
P2 C41 1.866(4)
P2 C42 1.885(4)
C2 C3 1.406(5)
C2 C21 1.493(5)
C5 C4 1.365(7)
C5 C6 1.396(6)
C5 H5 0.9500
C4 C3 1.371(6)
C4 H4 0.9500
C3 H3 0.9500
C6 H6 0.9500
C C51 1.481(5)
C C61 1.484(5)
C11 C16 1.397(5)
C11 C12 1.406(5)
C12 C13 1.400(5)
C13 C14 1.386(5)
C13 H13 0.9500
C14 C15 1.385(6)
C14 H14 0.9500
C15 C16 1.374(5)
C15 H15 0.9500
C16 H16 0.9500
C21 C22 1.398(5)
C21 C26 1.407(5)
C22 C23 1.403(5)
C23 C24 1.373(5)
C23 H23 0.9500
C24 C25 1.381(6)
C24 H24 0.9500
C25 C26 1.380(5)
C25 H25 0.9500
C26 H26 0.9500
C31 C33 1.531(5)
C31 C34 1.534(5)
C31 H31 1.0000
C32 C35 1.529(5)
C32 C36 1.532(5)
C32 H32 1.0000
C33 H33A 0.9800
C33 H33B 0.9800
C33 H33C 0.9800
C34 H34A 0.9800
C34 H34B 0.9800
C34 H34C 0.9800
C35 H35A 0.9800
C35 H35B 0.9800
C35 H35C 0.9800
C36 H36A 0.9800
C36 H36B 0.9800
C36 H36C 0.9800
C41 C44 1.516(6)
C41 C43 1.535(6)
C41 H41 1.0000
C42 C45 1.487(6)
C42 C46 1.539(6)
C42 H42 1.0000
C43 H43A 0.9800
C43 H43B 0.9800
C43 H43C 0.9800
C44 H44A 0.9800
C44 H44B 0.9800
C44 H44C 0.9800
C45 H45A 0.9800
C45 H45B 0.9800
C45 H45C 0.9800
C46 H46A 0.9800
C46 H46B 0.9800
C46 H46C 0.9800
C51 C52 1.400(5)
C51 C56 1.405(5)
C52 C53 1.389(5)
C52 H52 0.9500
C53 C54 1.390(5)
C53 H53 0.9500
C54 C55 1.386(5)
C54 C57 1.506(5)
C55 C56 1.385(5)
C55 H55 0.9500
C56 H56 0.9500
C57 H57A 0.9800
C57 H57B 0.9800
C57 H57C 0.9800
C61 C66 1.395(5)
C61 C62 1.408(5)
C62 C63 1.382(5)
C62 H62 0.9500
C63 C64 1.389(5)
C63 H63 0.9500
C64 C65 1.389(5)
C64 C67 1.505(5)
C65 C66 1.390(5)
C65 H65 0.9500
C66 H66 0.9500
C67 H67A 0.9800
C67 H67B 0.9800
C67 H67C 0.9800
